data_1006047
loop_
_publ_author_name
'Rodriguez-Carvajal, J'
'Fernandez-Diaz, M T'
'Martinez, J L'

_publ_section_title
;
Neutron diffraction study on structural and magnetic properties of
La~2~NiO~4~
;
_journal_coden_ASTM JCOMEL
_journal_name_full 'Journal of Physics: Condensed Matter'
_journal_page_first 3215
_journal_page_last 3234
_journal_paper_doi 10.1088/0953-8984/3/19/002
_journal_volume 3
_journal_year 1991
_chemical_formula_structural 'La2 (Ni O4.15)'
_chemical_formula_sum 'La2 Ni O4.15'
_chemical_name_systematic 'Lanthanum nickel oxide (2/1/4.2)'
_space_group_IT_number 139
_space_group_name_Hall '-I 4 2 (1/2*x+1/2*y,-1/2*x+1/2*y,z)'
_space_group_name_H-M_alt 'I 4/m m m (a+b,-a+b,c)'
_symmetry_cell_setting tetragonal
_symmetry_Int_Tables_number 139
_symmetry_space_group_name_H-M 'I 4/m m m (a+b,-a+b,c)'
_cell_angle_alpha 90
_cell_angle_beta 90
_cell_angle_gamma 90
_cell_formula_units_Z 4
_cell_length_a 5.45514(4)
_cell_length_b 5.45514(4)
_cell_length_c 12.6461(1)
_cell_volume 376.3
_refine_ls_R_factor_all 0.033
_cod_original_sg_symbol_H-M 'F 4/m m m'
_cod_database_code 1006047

loop_
_symmetry_equiv_pos_as_xyz
x,y,z
-y,-x,z
-y,x,z
-x,y,z
-x,-y,z
y,x,z
y,-x,z
x,-y,z
x,y,-z
-y,-x,-z
-y,x,-z
-x,y,-z
-x,-y,-z
y,x,-z
y,-x,-z
x,-y,-z
x,1/2+y,1/2+z
1/2+x,y,1/2+z
1/2+x,1/2+y,z
-y,1/2-x,1/2+z
1/2-y,-x,1/2+z
1/2-y,1/2-x,z
-y,1/2+x,1/2+z
1/2-y,x,1/2+z
1/2-y,1/2+x,z
-x,1/2+y,1/2+z
1/2-x,y,1/2+z
1/2-x,1/2+y,z
-x,1/2-y,1/2+z
1/2-x,-y,1/2+z
1/2-x,1/2-y,z
y,1/2+x,1/2+z
1/2+y,x,1/2+z
1/2+y,1/2+x,z
y,1/2-x,1/2+z
1/2+y,-x,1/2+z
1/2+y,1/2-x,z
x,1/2-y,1/2+z
1/2+x,-y,1/2+z
1/2+x,1/2-y,z
x,1/2+y,1/2-z
1/2+x,y,1/2-z
1/2+x,1/2+y,-z
-y,1/2-x,1/2-z
1/2-y,-x,1/2-z
1/2-y,1/2-x,-z
-y,1/2+x,1/2-z
1/2-y,x,1/2-z
1/2-y,1/2+x,-z
-x,1/2+y,1/2-z
1/2-x,y,1/2-z
1/2-x,1/2+y,-z
-x,1/2-y,1/2-z
1/2-x,-y,1/2-z
1/2-x,1/2-y,-z
y,1/2+x,1/2-z
1/2+y,x,1/2-z
1/2+y,1/2+x,-z
y,1/2-x,1/2-z
1/2+y,-x,1/2-z
1/2+y,1/2-x,-z
x,1/2-y,1/2-z
1/2+x,-y,1/2-z
1/2+x,1/2-y,-z

loop_
_atom_site_label
_atom_site_type_symbol
_atom_site_symmetry_multiplicity
_atom_site_Wyckoff_symbol
_atom_site_fract_x
_atom_site_fract_y
_atom_site_fract_z
_atom_site_occupancy
_atom_site_attached_hydrogens
_atom_site_calc_flag
La1 La3+ 8 e 0. 0. 0.3611(1) 1. 0 d
Ni1 Ni2+ 4 a 0. 0. 0. 1. 0 d
O1 O2- 8 c 0.25 0.25 0. 1. 0 d
O2 O2- 8 e 0. 0. 0.1735(3) 0.7 0 d
O3 O2- 16 ? 0.25 0.25 0.2416(5) 0.0378 0 d
O4 O2- 32 m -0.066(1) -0.066(1) 0.1751(1) 0.075 0 d

loop_
_atom_type_symbol
_atom_type_oxidation_number
La3+ 3.000
Ni2+ 2.300
O2- -2.000
